data_4315341
loop_
_publ_author_name
'Allen T. Ekubo'
'Mark R. J. Elsegood'
'Andrew J. Lake'
'Martin B. Smith'

_publ_section_title
;
 Unusual Metal-Coordinated Zwitterionic P-C-N-C-N-C Phosphido Adducts
;
_journal_name_full 'Inorganic Chemistry'
_journal_page_first 3703
_journal_page_last 3705
_journal_paper_doi 10.1021/ic1002308
_journal_volume 49
_journal_year 2010
_chemical_formula_moiety '2(C34 H38 N4 P2 Pt2 Cl4), 2(C 2H 2Cl)'
_chemical_formula_sum 'C35 H40 Cl6 N4 P2 Pt2'
_chemical_formula_weight 1181.53
_chemical_name_systematic
;
 ?
;
_space_group_IT_number 2
_symmetry_cell_setting triclinic
_symmetry_space_group_name_Hall '-P 1'
_symmetry_space_group_name_H-M 'P -1'
_atom_sites_solution_hydrogens geom
_atom_sites_solution_primary direct
_atom_sites_solution_secondary difmap
_audit_creation_method SHELXL-97
_cell_angle_alpha 114.1393(2)
_cell_angle_beta 96.4836(2)
_cell_angle_gamma 90.2454(2)
_cell_formula_units_Z 4
_cell_length_a 12.5972(3)
_cell_length_b 17.1567(4)
_cell_length_c 20.8242(4)
_cell_measurement_reflns_used 13616
_cell_measurement_temperature 150(2)
_cell_measurement_theta_max 30.78
_cell_measurement_theta_min 2.38
_cell_volume 4074.50(16)
_computing_cell_refinement 'Bruker SAINT'
_computing_data_collection 'Bruker APEX 2'
_computing_data_reduction 'Bruker SAINT'
_computing_molecular_graphics 'Bruker SHELXTL'
_computing_publication_material 'Bruker SHELXTL and local programs'
_computing_structure_refinement 'SHELXL-97 (Sheldrick, 2008)'
_computing_structure_solution 'SHELXS-97 (Sheldrick, 2008)'
_diffrn_ambient_temperature 150(2)
_diffrn_measured_fraction_theta_full 0.993
_diffrn_measured_fraction_theta_max 0.901
_diffrn_measurement_device_type 'Bruker APEX 2 CCD diffractometer'
_diffrn_measurement_method '\w rotation with narrow frames'
_diffrn_radiation_monochromator graphite
_diffrn_radiation_source 'fine-focus sealed tube'
_diffrn_radiation_type synchrotron
_diffrn_radiation_wavelength 0.6884
_diffrn_reflns_av_R_equivalents 0.0319
_diffrn_reflns_av_sigmaI/netI 0.0502
_diffrn_reflns_limit_h_max 18
_diffrn_reflns_limit_h_min -18
_diffrn_reflns_limit_k_max 25
_diffrn_reflns_limit_k_min -25
_diffrn_reflns_limit_l_max 30
_diffrn_reflns_limit_l_min -30
_diffrn_reflns_number 49750
_diffrn_reflns_theta_full 26.00
_diffrn_reflns_theta_max 31.09
_diffrn_reflns_theta_min 1.26
_diffrn_standards_decay_% 3
_diffrn_standards_number 0
_exptl_absorpt_coefficient_mu 7.362
_exptl_absorpt_correction_T_max 0.710
_exptl_absorpt_correction_T_min 0.076
_exptl_absorpt_correction_type multi-scan
_exptl_absorpt_process_details 'SADABS v2007/2, Sheldrick, G.M., (2007)'
_exptl_crystal_colour colourless
_exptl_crystal_density_diffrn 1.926
_exptl_crystal_density_method 'not measured'
_exptl_crystal_description cube
_exptl_crystal_F_000 2264
_exptl_crystal_size_max 0.72
_exptl_crystal_size_mid 0.09
_exptl_crystal_size_min 0.05
_platon_squeeze_details
;
;
_refine_diff_density_max 2.198
_refine_diff_density_min -1.147
_refine_diff_density_rms 0.171
_refine_ls_extinction_method none
_refine_ls_goodness_of_fit_ref 1.053
_refine_ls_hydrogen_treatment mixed
_refine_ls_matrix_type full
_refine_ls_number_parameters 841
_refine_ls_number_reflns 25936
_refine_ls_number_restraints 0
_refine_ls_restrained_S_all 1.053
_refine_ls_R_factor_all 0.0479
_refine_ls_R_factor_gt 0.0378
_refine_ls_shift/su_max 0.003
_refine_ls_shift/su_mean 0.000
_refine_ls_structure_factor_coef Fsqd
_refine_ls_weighting_details 'calc w=1/[\s^2^(Fo^2^)+(0.0371P)^2^+0.0000P] where P=(Fo^2^+2Fc^2^)/3'
_refine_ls_weighting_scheme calc
_refine_ls_wR_factor_gt 0.0884
_refine_ls_wR_factor_ref 0.0932
_reflns_number_gt 20263
_reflns_number_total 25936
_reflns_threshold_expression >2sigma(I)
_cod_data_source_file ic1002308_si_002_3.cif
_cod_data_source_block 4
_cod_database_code 4315341

loop_
_symmetry_equiv_pos_as_xyz
'x, y, z'
'-x, -y, -z'

loop_
_atom_site_label
_atom_site_type_symbol
_atom_site_fract_x
_atom_site_fract_y
_atom_site_fract_z
_atom_site_U_iso_or_equiv
_atom_site_adp_type
_atom_site_occupancy
_atom_site_symmetry_multiplicity
_atom_site_calc_flag
_atom_site_refinement_flags
_atom_site_disorder_assembly
_atom_site_disorder_group
Pt1 Pt 0.049574(12) 0.829906(9) 0.245174(8) 0.01805(4) Uani 1 1 d . . .
Cl1 Cl 0.01990(9) 0.96462(6) 0.24129(6) 0.0276(2) Uani 1 1 d . . .
Cl2 Cl 0.23595(8) 0.84621(6) 0.24270(6) 0.0249(2) Uani 1 1 d . . .
Pt2 Pt -0.103932(13) 0.662270(9) 0.252158(8) 0.01829(4) Uani 1 1 d . . .
Cl3 Cl -0.29189(9) 0.64127(7) 0.24885(6) 0.0282(2) Uani 1 1 d . . .
Cl4 Cl -0.07162(9) 0.52604(6) 0.25183(6) 0.0278(2) Uani 1 1 d . . .
P1 P -0.11713(9) 0.79108(6) 0.25101(6) 0.0198(2) Uani 1 1 d . . .
C1 C -0.1772(4) 0.8694(3) 0.3259(2) 0.0237(9) Uani 1 1 d . . .
H1A H -0.2451 0.8444 0.3311 0.028 Uiso 1 1 calc R . .
H1B H -0.1280 0.8846 0.3704 0.028 Uiso 1 1 calc R . .
N1 N -0.1980(3) 0.9463(2) 0.31293(18) 0.0232(7) Uani 1 1 d . . .
C2 C -0.2347(4) 0.9432(3) 0.2508(2) 0.0258(9) Uani 1 1 d . . .
H2 H -0.240(4) 0.998(3) 0.249(3) 0.031 Uiso 1 1 d . . .
N2 N -0.2519(3) 0.8757(2) 0.19101(19) 0.0245(7) Uani 1 1 d . . .
C3 C -0.2222(4) 0.7900(2) 0.1821(2) 0.0242(9) Uani 1 1 d . . .
H3A H -0.1971 0.7604 0.1351 0.029 Uiso 1 1 calc R . .
H3B H -0.2864 0.7571 0.1830 0.029 Uiso 1 1 calc R . .
C4 C -0.1604(4) 1.0299(3) 0.3723(2) 0.0280(9) Uani 1 1 d . . .
H4A H -0.1750 1.0766 0.3567 0.034 Uiso 1 1 calc R . .
H4B H -0.0820 1.0306 0.3846 0.034 Uiso 1 1 calc R . .
C5 C -0.2149(4) 1.0459(3) 0.4372(2) 0.0313(10) Uani 1 1 d . . .
C6 C -0.1576(5) 1.0537(3) 0.4997(3) 0.0418(13) Uani 1 1 d . . .
H6 H -0.0826 1.0475 0.5013 0.050 Uiso 1 1 calc R . .
C7 C -0.2049(6) 1.0703(3) 0.5604(3) 0.0487(16) Uani 1 1 d . . .
H7 H -0.1631 1.0760 0.6031 0.058 Uiso 1 1 calc R . .
C8 C -0.3123(6) 1.0784(3) 0.5576(3) 0.0497(16) Uani 1 1 d . . .
H8 H -0.3462 1.0900 0.5989 0.060 Uiso 1 1 calc R . .
C9 C -0.3718(6) 1.0698(4) 0.4960(3) 0.0548(16) Uani 1 1 d . . .
H9 H -0.4470 1.0754 0.4948 0.066 Uiso 1 1 calc R . .
C10 C -0.3244(5) 1.0530(3) 0.4352(3) 0.0412(13) Uani 1 1 d . . .
H10 H -0.3668 1.0463 0.3923 0.049 Uiso 1 1 calc R . .
C11 C -0.3130(4) 0.8834(3) 0.1288(2) 0.0290(10) Uani 1 1 d . . .
H11A H -0.3238 0.9446 0.1402 0.035 Uiso 1 1 calc R . .
H11B H -0.3844 0.8536 0.1188 0.035 Uiso 1 1 calc R . .
C12 C -0.2568(4) 0.8461(3) 0.0634(2) 0.0321(10) Uani 1 1 d . . .
C13 C -0.3104(5) 0.7849(3) 0.0010(3) 0.0403(12) Uani 1 1 d . . .
H13 H -0.3820 0.7664 -0.0002 0.048 Uiso 1 1 calc R . .
C14 C -0.2594(5) 0.7505(4) -0.0602(3) 0.0467(15) Uani 1 1 d . . .
H14 H -0.2963 0.7084 -0.1027 0.056 Uiso 1 1 calc R . .
C15 C -0.1552(5) 0.7777(4) -0.0588(3) 0.0449(14) Uani 1 1 d . . .
H15 H -0.1211 0.7552 -0.1006 0.054 Uiso 1 1 calc R . .
C16 C -0.1010(5) 0.8373(4) 0.0032(3) 0.0507(15) Uani 1 1 d . . .
H16 H -0.0287 0.8545 0.0046 0.061 Uiso 1 1 calc R . .
C17 C -0.1525(5) 0.8727(3) 0.0642(3) 0.0417(13) Uani 1 1 d . . .
H17 H -0.1156 0.9152 0.1064 0.050 Uiso 1 1 calc R . .
P2 P 0.06316(9) 0.70303(6) 0.24970(6) 0.0190(2) Uani 1 1 d . . .
C18 C 0.1275(4) 0.6267(3) 0.1767(2) 0.0248(9) Uani 1 1 d . . .
H18A H 0.0791 0.6101 0.1317 0.030 Uiso 1 1 calc R . .
H18B H 0.1940 0.6540 0.1722 0.030 Uiso 1 1 calc R . .
N3 N 0.1528(3) 0.5505(2) 0.1887(2) 0.0253(8) Uani 1 1 d . . .
C19 C 0.1884(4) 0.5533(3) 0.2516(3) 0.0294(10) Uani 1 1 d . . .
H19 H 0.220(4) 0.499(3) 0.256(3) 0.035 Uiso 1 1 d . . .
N4 N 0.1992(3) 0.6210(2) 0.3122(2) 0.0280(8) Uani 1 1 d . . .
C20 C 0.1647(4) 0.7060(3) 0.3208(2) 0.0255(9) Uani 1 1 d . . .
H20A H 0.2277 0.7418 0.3226 0.031 Uiso 1 1 calc R . .
H20B H 0.1356 0.7334 0.3667 0.031 Uiso 1 1 calc R . .
C21 C 0.1287(4) 0.4654(3) 0.1272(3) 0.0340(11) Uani 1 1 d . . .
H21A H 0.0512 0.4581 0.1102 0.041 Uiso 1 1 calc R . .
H21B H 0.1478 0.4192 0.1426 0.041 Uiso 1 1 calc R . .
C22 C 0.1913(4) 0.4590(3) 0.0675(3) 0.0326(11) Uani 1 1 d . . .
C23 C 0.1377(5) 0.4391(4) -0.0001(3) 0.0483(15) Uani 1 1 d . . .
H23 H 0.0618 0.4318 -0.0078 0.058 Uiso 1 1 calc R . .
C24 C 0.1940(7) 0.4299(4) -0.0563(3) 0.0594(19) Uani 1 1 d . . .
H24 H 0.1567 0.4173 -0.1020 0.071 Uiso 1 1 calc R . .
C25 C 0.3038(6) 0.4390(3) -0.0456(3) 0.0528(17) Uani 1 1 d . . .
H25 H 0.3432 0.4313 -0.0839 0.063 Uiso 1 1 calc R . .
C26 C 0.3546(5) 0.4590(4) 0.0202(3) 0.0529(16) Uani 1 1 d . . .
H26 H 0.4305 0.4668 0.0276 0.064 Uiso 1 1 calc R . .
C27 C 0.3012(5) 0.4687(4) 0.0773(3) 0.0417(13) Uani 1 1 d . . .
H27 H 0.3399 0.4819 0.1227 0.050 Uiso 1 1 calc R . .
C28 C 0.2591(4) 0.6150(3) 0.3750(3) 0.0368(11) Uani 1 1 d . . .
H28A H 0.3206 0.6575 0.3930 0.044 Uiso 1 1 calc R . .
H28B H 0.2876 0.5574 0.3607 0.044 Uiso 1 1 calc R . .
C29 C 0.1913(4) 0.6302(3) 0.4333(3) 0.0354(11) Uani 1 1 d . . .
C30 C 0.2232(5) 0.6948(4) 0.5012(3) 0.0498(15) Uani 1 1 d . . .
H30 H 0.2850 0.7313 0.5099 0.060 Uiso 1 1 calc R . .
C31 C 0.1601(6) 0.7044(4) 0.5575(3) 0.0591(19) Uani 1 1 d . . .
H31 H 0.1820 0.7466 0.6040 0.071 Uiso 1 1 calc R . .
C32 C 0.0714(7) 0.6548(5) 0.5449(4) 0.069(2) Uani 1 1 d . . .
H32 H 0.0307 0.6624 0.5825 0.083 Uiso 1 1 calc R . .
C33 C 0.0385(6) 0.5932(5) 0.4785(4) 0.068(2) Uani 1 1 d . . .
H33 H -0.0254 0.5590 0.4703 0.082 Uiso 1 1 calc R . .
C34 C 0.0980(5) 0.5804(4) 0.4229(3) 0.0467(14) Uani 1 1 d . . .
H34 H 0.0746 0.5371 0.3772 0.056 Uiso 1 1 calc R . .
Pt3 Pt 0.550375(12) 0.161920(9) 0.250884(8) 0.01815(4) Uani 1 1 d . . .
Cl5 Cl 0.73755(8) 0.14387(7) 0.25204(6) 0.0263(2) Uani 1 1 d . . .
Cl6 Cl 0.52202(9) 0.02880(6) 0.25763(6) 0.0277(2) Uani 1 1 d . . .
Pt4 Pt 0.396583(12) 0.333722(9) 0.253186(8) 0.01814(4) Uani 1 1 d . . .
Cl7 Cl 0.42754(9) 0.46794(6) 0.24831(6) 0.0287(2) Uani 1 1 d . . .
Cl8 Cl 0.21085(9) 0.35592(7) 0.25925(6) 0.0278(2) Uani 1 1 d . . .
P3 P 0.56329(9) 0.28964(6) 0.24770(6) 0.0188(2) Uani 1 1 d . . .
C35 C 0.6665(3) 0.3588(3) 0.3173(2) 0.0227(8) Uani 1 1 d . . .
H35A H 0.6398 0.3767 0.3639 0.027 Uiso 1 1 calc R . .
H35B H 0.7307 0.3260 0.3179 0.027 Uiso 1 1 calc R . .
N5 N 0.6967(3) 0.4353(2) 0.30694(19) 0.0238(7) Uani 1 1 d . . .
C36 C 0.6849(4) 0.4417(3) 0.2462(2) 0.0256(9) Uani 1 1 d . . .
H36 H 0.721(4) 0.498(3) 0.251(2) 0.031 Uiso 1 1 d . . .
N6 N 0.6504(3) 0.3803(2) 0.18430(19) 0.0242(7) Uani 1 1 d . . .
C37 C 0.6254(4) 0.2918(2) 0.1733(2) 0.0252(9) Uani 1 1 d . . .
H37A H 0.6920 0.2605 0.1685 0.030 Uiso 1 1 calc R . .
H37B H 0.5762 0.2629 0.1288 0.030 Uiso 1 1 calc R . .
C38 C 0.7511(4) 0.5077(3) 0.3705(2) 0.0324(10) Uani 1 1 d . . .
H38A H 0.7703 0.5544 0.3569 0.039 Uiso 1 1 calc R . .
H38B H 0.8182 0.4885 0.3875 0.039 Uiso 1 1 calc R . .
C39 C 0.6825(4) 0.5421(3) 0.4303(2) 0.0263(9) Uani 1 1 d . . .
C40 C 0.5873(4) 0.5795(4) 0.4229(3) 0.0421(13) Uani 1 1 d . . .
H40 H 0.5628 0.5836 0.3795 0.051 Uiso 1 1 calc R . .
C41 C 0.5278(5) 0.6112(4) 0.4801(3) 0.0593(19) Uani 1 1 d . . .
H41 H 0.4617 0.6359 0.4751 0.071 Uiso 1 1 calc R . .
C42 C 0.5631(5) 0.6074(4) 0.5428(3) 0.0547(18) Uani 1 1 d . . .
H42 H 0.5229 0.6311 0.5817 0.066 Uiso 1 1 calc R . .
C43 C 0.6547(6) 0.5701(4) 0.5502(3) 0.0547(18) Uani 1 1 d . . .
H43 H 0.6776 0.5665 0.5939 0.066 Uiso 1 1 calc R . .
C44 C 0.7168(5) 0.5365(3) 0.4939(3) 0.0418(13) Uani 1 1 d . . .
H44 H 0.7815 0.5103 0.4993 0.050 Uiso 1 1 calc R . .
C45 C 0.6263(5) 0.4014(3) 0.1218(2) 0.0350(11) Uani 1 1 d . . .
H45A H 0.6400 0.4636 0.1369 0.042 Uiso 1 1 calc R . .
H45B H 0.5496 0.3871 0.1031 0.042 Uiso 1 1 calc R . .
C46 C 0.6937(5) 0.3530(3) 0.0634(3) 0.0372(12) Uani 1 1 d . . .
C47 C 0.8040(5) 0.3530(4) 0.0777(3) 0.0491(15) Uani 1 1 d . . .
H47 H 0.8379 0.3819 0.1250 0.059 Uiso 1 1 calc R . .
C48 C 0.8658(6) 0.3104(4) 0.0227(3) 0.0598(18) Uani 1 1 d . . .
H48 H 0.9412 0.3101 0.0327 0.072 Uiso 1 1 calc R . .
C49 C 0.8155(6) 0.2686(4) -0.0466(3) 0.0585(19) Uani 1 1 d . . .
H49 H 0.8570 0.2405 -0.0841 0.070 Uiso 1 1 calc R . .
C50 C 0.7084(6) 0.2680(4) -0.0605(3) 0.0596(18) Uani 1 1 d . . .
H50 H 0.6746 0.2396 -0.1079 0.072 Uiso 1 1 calc R . .
C51 C 0.6469(6) 0.3087(4) -0.0060(3) 0.0528(16) Uani 1 1 d . . .
H51 H 0.5713 0.3061 -0.0166 0.063 Uiso 1 1 calc R . .
P4 P 0.38301(9) 0.20412(6) 0.25302(6) 0.0192(2) Uani 1 1 d . . .
C52 C 0.2820(4) 0.1353(2) 0.1808(2) 0.0234(8) Uani 1 1 d . . .
H52A H 0.2166 0.1671 0.1807 0.028 Uiso 1 1 calc R . .
H52B H 0.3097 0.1203 0.1349 0.028 Uiso 1 1 calc R . .
N7 N 0.2545(3) 0.0566(2) 0.18845(19) 0.0248(8) Uani 1 1 d . . .
C53 C 0.2633(4) 0.0498(3) 0.2495(2) 0.0252(9) Uani 1 1 d . . .
H53 H 0.225(4) -0.007(3) 0.248(2) 0.030 Uiso 1 1 d . . .
N8 N 0.2916(3) 0.1103(2) 0.31201(18) 0.0224(7) Uani 1 1 d . . .
C54 C 0.3165(4) 0.1995(2) 0.3253(2) 0.0226(8) Uani 1 1 d . . .
H54A H 0.3638 0.2278 0.3707 0.027 Uiso 1 1 calc R . .
H54B H 0.2497 0.2304 0.3290 0.027 Uiso 1 1 calc R . .
C55 C 0.2023(4) -0.0161(3) 0.1238(2) 0.0340(11) Uani 1 1 d . . .
H55A H 0.1309 -0.0002 0.1096 0.041 Uiso 1 1 calc R . .
H55B H 0.1920 -0.0663 0.1350 0.041 Uiso 1 1 calc R . .
C56 C 0.2685(4) -0.0402(3) 0.0625(2) 0.0325(11) Uani 1 1 d . . .
C57 C 0.3767(5) -0.0590(3) 0.0709(3) 0.0461(14) Uani 1 1 d . . .
H57 H 0.4095 -0.0570 0.1149 0.055 Uiso 1 1 calc R . .
C58 C 0.4347(6) -0.0804(4) 0.0137(3) 0.0524(16) Uani 1 1 d . . .
H58 H 0.5076 -0.0931 0.0191 0.063 Uiso 1 1 calc R . .
C59 C 0.3886(7) -0.0837(3) -0.0507(3) 0.060(2) Uani 1 1 d . . .
H59 H 0.4298 -0.0973 -0.0891 0.071 Uiso 1 1 calc R . .
C60 C 0.2807(6) -0.0667(4) -0.0590(3) 0.0538(17) Uani 1 1 d . . .
H60 H 0.2473 -0.0707 -0.1036 0.065 Uiso 1 1 calc R . .
C61 C 0.2229(5) -0.0441(3) -0.0021(3) 0.0450(14) Uani 1 1 d . . .
H61 H 0.1502 -0.0309 -0.0076 0.054 Uiso 1 1 calc R . .
C62 C 0.3121(4) 0.0869(3) 0.3734(2) 0.0307(10) Uani 1 1 d . . .
H62A H 0.3894 0.0960 0.3910 0.037 Uiso 1 1 calc R . .
H62B H 0.2920 0.0254 0.3577 0.037 Uiso 1 1 calc R . .
C63 C 0.2493(4) 0.1392(3) 0.4333(2) 0.0297(10) Uani 1 1 d . . .
C64 C 0.1388(4) 0.1381(3) 0.4223(3) 0.0338(11) Uani 1 1 d . . .
H64 H 0.1011 0.1054 0.3767 0.041 Uiso 1 1 calc R . .
C65 C 0.0842(5) 0.1848(4) 0.4779(3) 0.0444(13) Uani 1 1 d . . .
H65 H 0.0083 0.1840 0.4702 0.053 Uiso 1 1 calc R . .
C66 C 0.1369(5) 0.2332(4) 0.5449(3) 0.0483(15) Uani 1 1 d . . .
H66 H 0.0976 0.2653 0.5826 0.058 Uiso 1 1 calc R . .
C67 C 0.2484(6) 0.2342(4) 0.5564(3) 0.0507(15) Uani 1 1 d . . .
H67 H 0.2854 0.2664 0.6024 0.061 Uiso 1 1 calc R . .
C68 C 0.3051(5) 0.1880(3) 0.5008(3) 0.0401(12) Uani 1 1 d . . .
H68 H 0.3811 0.1893 0.5081 0.048 Uiso 1 1 calc R . .

loop_
_atom_site_aniso_label
_atom_site_aniso_U_11
_atom_site_aniso_U_22
_atom_site_aniso_U_33
_atom_site_aniso_U_23
_atom_site_aniso_U_13
_atom_site_aniso_U_12
Pt1 0.02090(8) 0.01444(7) 0.02039(8) 0.00844(6) 0.00390(6) 0.00192(5)
Cl1 0.0281(5) 0.0201(5) 0.0407(6) 0.0183(4) 0.0051(5) 0.0025(4)
Cl2 0.0212(5) 0.0226(5) 0.0327(5) 0.0126(4) 0.0059(4) 0.0008(4)
Pt2 0.02159(8) 0.01428(7) 0.02083(8) 0.00857(6) 0.00467(6) 0.00225(5)
Cl3 0.0249(5) 0.0229(5) 0.0398(6) 0.0150(4) 0.0080(4) 0.0026(4)
Cl4 0.0293(5) 0.0195(5) 0.0400(6) 0.0169(4) 0.0070(5) 0.0031(4)
P1 0.0244(5) 0.0151(5) 0.0224(5) 0.0096(4) 0.0050(4) 0.0027(4)
C1 0.028(2) 0.022(2) 0.026(2) 0.0135(17) 0.0113(17) 0.0092(16)
N1 0.032(2) 0.0158(16) 0.0224(17) 0.0073(14) 0.0068(15) 0.0057(14)
C2 0.030(2) 0.021(2) 0.026(2) 0.0094(17) 0.0078(18) 0.0083(17)
N2 0.029(2) 0.0220(17) 0.0244(18) 0.0111(15) 0.0042(15) 0.0068(14)
C3 0.029(2) 0.0169(19) 0.027(2) 0.0083(16) 0.0052(17) 0.0073(16)
C4 0.040(3) 0.020(2) 0.022(2) 0.0067(17) 0.0053(19) 0.0005(18)
C5 0.047(3) 0.023(2) 0.024(2) 0.0082(18) 0.005(2) 0.009(2)
C6 0.058(4) 0.035(3) 0.030(3) 0.012(2) 0.002(2) 0.009(3)
C7 0.085(5) 0.036(3) 0.023(3) 0.011(2) 0.002(3) -0.001(3)
C8 0.080(5) 0.036(3) 0.038(3) 0.015(2) 0.028(3) 0.013(3)
C9 0.063(4) 0.060(4) 0.040(3) 0.015(3) 0.021(3) 0.018(3)
C10 0.048(3) 0.045(3) 0.031(3) 0.014(2) 0.009(2) 0.015(3)
C11 0.029(2) 0.033(2) 0.027(2) 0.0150(19) 0.0020(18) 0.0126(19)
C12 0.046(3) 0.026(2) 0.025(2) 0.0119(19) 0.003(2) 0.011(2)
C13 0.054(4) 0.036(3) 0.029(3) 0.013(2) 0.001(2) 0.011(2)
C14 0.074(4) 0.039(3) 0.025(3) 0.013(2) -0.001(3) 0.014(3)
C15 0.064(4) 0.045(3) 0.034(3) 0.021(3) 0.018(3) 0.017(3)
C16 0.059(4) 0.049(3) 0.051(4) 0.021(3) 0.028(3) 0.009(3)
C17 0.052(3) 0.038(3) 0.035(3) 0.014(2) 0.009(2) 0.002(2)
P2 0.0210(5) 0.0156(5) 0.0223(5) 0.0093(4) 0.0037(4) 0.0040(4)
C18 0.032(2) 0.0190(19) 0.026(2) 0.0108(17) 0.0111(18) 0.0053(17)
N3 0.033(2) 0.0151(16) 0.030(2) 0.0085(14) 0.0124(16) 0.0072(14)
C19 0.028(2) 0.026(2) 0.036(3) 0.014(2) 0.0057(19) 0.0087(18)
N4 0.031(2) 0.0263(19) 0.031(2) 0.0163(16) 0.0033(16) 0.0099(16)
C20 0.027(2) 0.023(2) 0.029(2) 0.0138(18) 0.0030(18) 0.0026(17)
C21 0.042(3) 0.020(2) 0.036(3) 0.0071(19) 0.008(2) 0.0047(19)
C22 0.045(3) 0.022(2) 0.032(3) 0.0112(19) 0.010(2) 0.010(2)
C23 0.058(4) 0.044(3) 0.035(3) 0.010(2) -0.001(3) 0.009(3)
C24 0.102(6) 0.044(3) 0.027(3) 0.011(3) 0.000(3) 0.009(4)
C25 0.098(6) 0.036(3) 0.032(3) 0.016(2) 0.029(3) 0.014(3)
C26 0.058(4) 0.062(4) 0.056(4) 0.036(3) 0.028(3) 0.017(3)
C27 0.046(3) 0.050(3) 0.036(3) 0.023(3) 0.011(2) 0.009(3)
C28 0.033(3) 0.040(3) 0.041(3) 0.023(2) -0.005(2) 0.009(2)
C29 0.042(3) 0.037(3) 0.028(2) 0.016(2) -0.004(2) 0.014(2)
C30 0.059(4) 0.037(3) 0.048(3) 0.017(3) -0.016(3) 0.007(3)
C31 0.086(5) 0.049(4) 0.030(3) 0.006(3) -0.005(3) 0.034(4)
C32 0.070(5) 0.100(6) 0.049(4) 0.042(4) 0.013(4) 0.029(5)
C33 0.057(4) 0.104(6) 0.069(5) 0.060(5) 0.013(4) 0.004(4)
C34 0.042(3) 0.063(4) 0.042(3) 0.032(3) -0.004(3) -0.001(3)
Pt3 0.02093(8) 0.01438(7) 0.02098(8) 0.00872(6) 0.00420(6) 0.00245(5)
Cl5 0.0224(5) 0.0241(5) 0.0367(6) 0.0160(4) 0.0065(4) 0.0048(4)
Cl6 0.0291(5) 0.0200(5) 0.0401(6) 0.0179(4) 0.0065(5) 0.0033(4)
Pt4 0.02040(8) 0.01401(7) 0.02079(8) 0.00810(6) 0.00198(6) 0.00143(5)
Cl7 0.0285(5) 0.0188(5) 0.0424(6) 0.0171(4) 0.0016(5) 0.0014(4)
Cl8 0.0215(5) 0.0241(5) 0.0401(6) 0.0160(5) 0.0029(4) 0.0036(4)
P3 0.0217(5) 0.0158(5) 0.0203(5) 0.0083(4) 0.0045(4) 0.0018(4)
C35 0.021(2) 0.022(2) 0.024(2) 0.0099(16) 0.0005(16) -0.0009(15)
N5 0.0258(19) 0.0200(17) 0.0255(18) 0.0084(14) 0.0065(15) -0.0027(14)
C36 0.029(2) 0.023(2) 0.028(2) 0.0133(18) 0.0097(18) 0.0007(17)
N6 0.034(2) 0.0180(16) 0.0232(18) 0.0101(14) 0.0085(15) 0.0016(14)
C37 0.033(2) 0.0162(19) 0.030(2) 0.0110(17) 0.0116(18) 0.0024(16)
C38 0.031(2) 0.027(2) 0.030(2) 0.0038(19) 0.0012(19) -0.0120(19)
C39 0.034(2) 0.019(2) 0.020(2) 0.0043(16) -0.0009(17) -0.0080(17)
C40 0.031(3) 0.051(3) 0.035(3) 0.010(2) -0.005(2) 0.007(2)
C41 0.034(3) 0.062(4) 0.054(4) -0.005(3) 0.007(3) 0.009(3)
C42 0.054(4) 0.052(4) 0.036(3) -0.007(3) 0.017(3) -0.019(3)
C43 0.092(5) 0.046(3) 0.023(3) 0.009(2) 0.014(3) -0.005(3)
C44 0.054(4) 0.038(3) 0.029(3) 0.012(2) -0.004(2) 0.003(2)
C45 0.060(3) 0.023(2) 0.026(2) 0.0127(19) 0.010(2) 0.004(2)
C46 0.060(4) 0.026(2) 0.029(2) 0.013(2) 0.012(2) -0.007(2)
C47 0.061(4) 0.043(3) 0.033(3) 0.003(2) 0.012(3) -0.004(3)
C48 0.063(4) 0.053(4) 0.051(4) 0.005(3) 0.024(3) -0.004(3)
C49 0.096(6) 0.036(3) 0.041(3) 0.006(3) 0.037(4) -0.005(3)
C50 0.073(5) 0.064(4) 0.033(3) 0.009(3) 0.015(3) -0.001(4)
C51 0.073(5) 0.054(4) 0.029(3) 0.015(3) 0.008(3) -0.004(3)
P4 0.0221(5) 0.0148(5) 0.0217(5) 0.0086(4) 0.0032(4) 0.0012(4)
C52 0.030(2) 0.0183(19) 0.022(2) 0.0084(16) 0.0022(17) -0.0024(16)
N7 0.030(2) 0.0189(17) 0.0215(18) 0.0051(14) 0.0015(15) -0.0058(14)
C53 0.025(2) 0.024(2) 0.027(2) 0.0106(18) 0.0055(17) -0.0020(16)
N8 0.0289(19) 0.0177(16) 0.0234(18) 0.0102(14) 0.0075(15) 0.0021(14)
C54 0.031(2) 0.0146(18) 0.023(2) 0.0075(15) 0.0058(17) -0.0024(15)
C55 0.042(3) 0.027(2) 0.028(2) 0.0057(19) 0.004(2) -0.008(2)
C56 0.050(3) 0.020(2) 0.022(2) 0.0033(17) 0.004(2) -0.005(2)
C57 0.063(4) 0.037(3) 0.037(3) 0.011(2) 0.013(3) 0.000(3)
C58 0.061(4) 0.041(3) 0.055(4) 0.016(3) 0.022(3) 0.009(3)
C59 0.106(6) 0.029(3) 0.036(3) -0.001(2) 0.034(4) -0.004(3)
C60 0.083(5) 0.046(3) 0.026(3) 0.011(2) 0.002(3) -0.011(3)
C61 0.061(4) 0.044(3) 0.029(3) 0.015(2) 0.001(3) -0.009(3)
C62 0.041(3) 0.027(2) 0.031(2) 0.0166(19) 0.010(2) 0.0039(19)
C63 0.044(3) 0.022(2) 0.026(2) 0.0118(18) 0.010(2) 0.0004(19)
C64 0.038(3) 0.031(2) 0.030(2) 0.010(2) 0.007(2) -0.002(2)
C65 0.039(3) 0.048(3) 0.043(3) 0.015(3) 0.009(3) 0.003(2)
C66 0.069(4) 0.038(3) 0.036(3) 0.009(2) 0.026(3) 0.001(3)
C67 0.072(5) 0.045(3) 0.029(3) 0.009(2) 0.005(3) 0.000(3)
C68 0.050(3) 0.040(3) 0.031(3) 0.015(2) 0.004(2) -0.001(2)

loop_
_atom_type_symbol
_atom_type_description
_atom_type_scat_dispersion_real
_atom_type_scat_dispersion_imag
_atom_type_scat_source
C C 0.0033 0.0016 'International Tables Vol C Tables 4.2.6.8 and 6.1.1.4'
H H 0.0000 0.0000 'International Tables Vol C Tables 4.2.6.8 and 6.1.1.4'
N N 0.0061 0.0033 'International Tables Vol C Tables 4.2.6.8 and 6.1.1.4'
P P 0.1023 0.0942 'International Tables Vol C Tables 4.2.6.8 and 6.1.1.4'
Cl Cl 0.1484 0.1585 'International Tables Vol C Tables 4.2.6.8 and 6.1.1.4'
Pt Pt -1.7033 8.3905 'International Tables Vol C Tables 4.2.6.8 and 6.1.1.4'

loop_
_geom_angle_atom_site_label_1
_geom_angle_atom_site_label_2
_geom_angle_atom_site_label_3
_geom_angle
_geom_angle_site_symmetry_1
_geom_angle_site_symmetry_3
_geom_angle_publ_flag
P2 Pt1 P1 75.57(4) . . ?
P2 Pt1 Cl2 92.94(4) . . ?
P1 Pt1 Cl2 168.44(4) . . ?
P2 Pt1 Cl1 175.29(4) . . ?
P1 Pt1 Cl1 99.73(4) . . ?
Cl2 Pt1 Cl1 91.75(4) . . ?
P1 Pt2 P2 75.58(4) . . ?
P1 Pt2 Cl4 174.26(4) . . ?
P2 Pt2 Cl4 98.71(4) . . ?
P1 Pt2 Cl3 93.54(4) . . ?
P2 Pt2 Cl3 168.82(4) . . ?
Cl4 Pt2 Cl3 92.13(4) . . ?
C3 P1 C1 95.8(2) . . ?
C3 P1 Pt2 111.45(13) . . ?
C1 P1 Pt2 114.49(13) . . ?
C3 P1 Pt1 117.70(15) . . ?
C1 P1 Pt1 113.50(15) . . ?
Pt2 P1 Pt1 104.29(4) . . ?
N1 C1 P1 109.1(3) . . ?
C2 N1 C1 122.9(4) . . ?
C2 N1 C4 120.1(4) . . ?
C1 N1 C4 116.4(3) . . ?
N1 C2 N2 127.6(4) . . ?
C2 N2 C3 124.0(4) . . ?
C2 N2 C11 119.0(4) . . ?
C3 N2 C11 116.8(3) . . ?
N2 C3 P1 112.9(3) . . ?
N1 C4 C5 111.7(4) . . ?
C6 C5 C10 118.1(5) . . ?
C6 C5 C4 121.1(5) . . ?
C10 C5 C4 120.8(4) . . ?
C5 C6 C7 122.4(6) . . ?
C8 C7 C6 118.6(6) . . ?
C7 C8 C9 120.4(6) . . ?
C8 C9 C10 120.9(6) . . ?
C5 C10 C9 119.5(5) . . ?
N2 C11 C12 112.4(4) . . ?
C17 C12 C13 119.1(5) . . ?
C17 C12 C11 121.0(4) . . ?
C13 C12 C11 119.8(5) . . ?
C12 C13 C14 120.4(6) . . ?
C15 C14 C13 120.0(5) . . ?
C16 C15 C14 119.9(5) . . ?
C15 C16 C17 120.0(6) . . ?
C12 C17 C16 120.5(5) . . ?
C20 P2 C18 96.3(2) . . ?
C20 P2 Pt1 112.16(14) . . ?
C18 P2 Pt1 112.74(13) . . ?
C20 P2 Pt2 117.50(15) . . ?
C18 P2 Pt2 113.90(15) . . ?
Pt1 P2 Pt2 104.51(4) . . ?
N3 C18 P2 110.8(3) . . ?
C19 N3 C18 123.1(4) . . ?
C19 N3 C21 119.2(4) . . ?
C18 N3 C21 117.5(4) . . ?
N4 C19 N3 126.7(4) . . ?
C19 N4 C20 124.3(4) . . ?
C19 N4 C28 118.8(4) . . ?
C20 N4 C28 116.6(4) . . ?
N4 C20 P2 113.3(3) . . ?
N3 C21 C22 110.4(4) . . ?
C27 C22 C23 118.6(5) . . ?
C27 C22 C21 121.5(5) . . ?
C23 C22 C21 119.8(5) . . ?
C24 C23 C22 120.7(6) . . ?
C25 C24 C23 119.8(6) . . ?
C26 C25 C24 118.8(6) . . ?
C25 C26 C27 122.9(7) . . ?
C22 C27 C26 119.1(6) . . ?
N4 C28 C29 112.6(4) . . ?
C34 C29 C30 118.3(6) . . ?
C34 C29 C28 121.9(5) . . ?
C30 C29 C28 119.8(5) . . ?
C29 C30 C31 118.6(6) . . ?
C32 C31 C30 120.8(6) . . ?
C31 C32 C33 120.9(7) . . ?
C32 C33 C34 120.3(7) . . ?
C33 C34 C29 121.1(6) . . ?
P3 Pt3 P4 75.74(4) . . ?
P3 Pt3 Cl6 175.09(4) . . ?
P4 Pt3 Cl6 99.55(4) . . ?
P3 Pt3 Cl5 93.59(4) . . ?
P4 Pt3 Cl5 169.17(4) . . ?
Cl6 Pt3 Cl5 91.07(4) . . ?
P4 Pt4 P3 75.62(4) . . ?
P4 Pt4 Cl7 174.19(4) . . ?
P3 Pt4 Cl7 98.93(4) . . ?
P4 Pt4 Cl8 93.81(4) . . ?
P3 Pt4 Cl8 169.43(4) . . ?
Cl7 Pt4 Cl8 91.63(4) . . ?
C37 P3 C35 96.1(2) . . ?
C37 P3 Pt3 115.19(13) . . ?
C35 P3 Pt3 110.41(14) . . ?
C37 P3 Pt4 114.52(16) . . ?
C35 P3 Pt4 116.67(14) . . ?
Pt3 P3 Pt4 104.30(4) . . ?
N5 C35 P3 112.5(3) . . ?
C36 N5 C35 125.0(4) . . ?
C36 N5 C38 118.8(4) . . ?
C35 N5 C38 116.1(3) . . ?
N5 C36 N6 126.1(4) . . ?
C36 N6 C37 123.9(4) . . ?
C36 N6 C45 119.1(3) . . ?
C37 N6 C45 116.8(3) . . ?
N6 C37 P3 110.4(3) . . ?
N5 C38 C39 112.8(4) . . ?
C40 C39 C44 119.7(5) . . ?
C40 C39 C38 121.3(4) . . ?
C44 C39 C38 118.9(5) . . ?
C39 C40 C41 119.0(5) . . ?
C42 C41 C40 121.0(6) . . ?
C43 C42 C41 120.4(6) . . ?
C42 C43 C44 120.7(6) . . ?
C39 C44 C43 119.2(6) . . ?
N6 C45 C46 111.9(4) . . ?
C51 C46 C47 118.1(5) . . ?
C51 C46 C45 120.8(6) . . ?
C47 C46 C45 121.0(5) . . ?
C46 C47 C48 120.4(6) . . ?
C49 C48 C47 119.4(7) . . ?
C50 C49 C48 120.2(6) . . ?
C49 C50 C51 120.4(6) . . ?
C46 C51 C50 121.3(7) . . ?
C54 P4 C52 96.04(19) . . ?
C54 P4 Pt4 114.67(13) . . ?
C52 P4 Pt4 110.57(13) . . ?
C54 P4 Pt3 114.52(15) . . ?
C52 P4 Pt3 117.13(15) . . ?
Pt4 P4 Pt3 104.30(4) . . ?
N7 C52 P4 111.8(3) . . ?
C53 N7 C52 123.9(4) . . ?
C53 N7 C55 118.7(4) . . ?
C52 N7 C55 116.9(3) . . ?
N8 C53 N7 127.0(4) . . ?
C53 N8 C54 124.1(4) . . ?
C53 N8 C62 118.5(3) . . ?
C54 N8 C62 117.1(3) . . ?
N8 C54 P4 110.1(3) . . ?
N7 C55 C56 111.8(4) . . ?
C61 C56 C57 119.3(5) . . ?
C61 C56 C55 120.1(5) . . ?
C57 C56 C55 120.7(5) . . ?
C58 C57 C56 119.0(6) . . ?
C59 C58 C57 121.4(7) . . ?
C58 C59 C60 119.3(6) . . ?
C61 C60 C59 119.7(6) . . ?
C56 C61 C60 121.4(6) . . ?
N8 C62 C63 111.9(4) . . ?
C64 C63 C68 120.4(5) . . ?
C64 C63 C62 120.7(4) . . ?
C68 C63 C62 118.9(5) . . ?
C65 C64 C63 119.3(5) . . ?
C64 C65 C66 121.6(6) . . ?
C65 C66 C67 119.3(5) . . ?
C68 C67 C66 119.9(5) . . ?
C67 C68 C63 119.4(6) . . ?

loop_
_geom_bond_atom_site_label_1
_geom_bond_atom_site_label_2
_geom_bond_distance
_geom_bond_site_symmetry_2
_geom_bond_publ_flag
Pt1 P2 2.2235(10) . ?
Pt1 P1 2.2316(11) . ?
Pt1 Cl2 2.3721(10) . ?
Pt1 Cl1 2.3752(10) . ?
Pt2 P1 2.2266(10) . ?
Pt2 P2 2.2279(11) . ?
Pt2 Cl4 2.3716(10) . ?
Pt2 Cl3 2.3825(11) . ?
P1 C3 1.834(4) . ?
P1 C1 1.836(4) . ?
C1 N1 1.472(5) . ?
N1 C2 1.302(5) . ?
N1 C4 1.490(5) . ?
C2 N2 1.303(5) . ?
N2 C3 1.460(5) . ?
N2 C11 1.485(5) . ?
C4 C5 1.512(6) . ?
C5 C6 1.369(7) . ?
C5 C10 1.382(8) . ?
C6 C7 1.382(8) . ?
C7 C8 1.358(9) . ?
C8 C9 1.362(8) . ?
C9 C10 1.386(8) . ?
C11 C12 1.508(6) . ?
C12 C17 1.386(8) . ?
C12 C13 1.387(7) . ?
C13 C14 1.398(7) . ?
C14 C15 1.386(8) . ?
C15 C16 1.376(8) . ?
C16 C17 1.401(7) . ?
P2 C20 1.828(4) . ?
P2 C18 1.828(4) . ?
C18 N3 1.458(5) . ?
N3 C19 1.316(6) . ?
N3 C21 1.498(5) . ?
C19 N4 1.312(6) . ?
N4 C20 1.468(5) . ?
N4 C28 1.477(6) . ?
C21 C22 1.514(7) . ?
C22 C27 1.376(7) . ?
C22 C23 1.393(7) . ?
C23 C24 1.393(9) . ?
C24 C25 1.373(10) . ?
C25 C26 1.349(8) . ?
C26 C27 1.384(7) . ?
C28 C29 1.500(7) . ?
C29 C34 1.393(8) . ?
C29 C30 1.406(7) . ?
C30 C31 1.443(9) . ?
C31 C32 1.337(10) . ?
C32 C33 1.368(10) . ?
C33 C34 1.392(8) . ?
Pt3 P3 2.2250(10) . ?
Pt3 P4 2.2314(11) . ?
Pt3 Cl6 2.3729(10) . ?
Pt3 Cl5 2.3782(11) . ?
Pt4 P4 2.2279(10) . ?
Pt4 P3 2.2344(11) . ?
Pt4 Cl7 2.3785(10) . ?
Pt4 Cl8 2.3813(11) . ?
P3 C37 1.828(4) . ?
P3 C35 1.831(4) . ?
C35 N5 1.468(5) . ?
N5 C36 1.306(5) . ?
N5 C38 1.486(5) . ?
C36 N6 1.312(5) . ?
N6 C37 1.466(5) . ?
N6 C45 1.487(5) . ?
C38 C39 1.513(6) . ?
C39 C40 1.386(7) . ?
C39 C44 1.387(6) . ?
C40 C41 1.397(8) . ?
C41 C42 1.360(9) . ?
C42 C43 1.345(9) . ?
C43 C44 1.407(8) . ?
C45 C46 1.518(7) . ?
C46 C51 1.386(7) . ?
C46 C47 1.387(8) . ?
C47 C48 1.405(8) . ?
C48 C49 1.393(9) . ?
C49 C50 1.348(10) . ?
C50 C51 1.389(8) . ?
P4 C54 1.831(4) . ?
P4 C52 1.838(4) . ?
C52 N7 1.467(5) . ?
N7 C53 1.315(5) . ?
N7 C55 1.489(5) . ?
C53 N8 1.299(5) . ?
N8 C54 1.465(5) . ?
N8 C62 1.487(5) . ?
C55 C56 1.520(7) . ?
C56 C61 1.377(7) . ?
C56 C57 1.410(8) . ?
C57 C58 1.388(8) . ?
C58 C59 1.379(9) . ?
C59 C60 1.398(10) . ?
C60 C61 1.380(8) . ?
C62 C63 1.517(6) . ?
C63 C64 1.384(7) . ?
C63 C68 1.407(7) . ?
C64 C65 1.372(7) . ?
C65 C66 1.384(8) . ?
C66 C67 1.397(9) . ?
C67 C68 1.387(8) . ?

loop_
_geom_torsion_atom_site_label_1
_geom_torsion_atom_site_label_2
_geom_torsion_atom_site_label_3
_geom_torsion_atom_site_label_4
_geom_torsion
_geom_torsion_site_symmetry_1
_geom_torsion_site_symmetry_2
_geom_torsion_site_symmetry_3
_geom_torsion_site_symmetry_4
_geom_torsion_publ_flag
P2 Pt2 P1 C3 129.67(16) . . . . ?
Cl3 Pt2 P1 C3 -47.71(16) . . . . ?
P2 Pt2 P1 C1 -122.92(17) . . . . ?
Cl3 Pt2 P1 C1 59.70(17) . . . . ?
P2 Pt2 P1 Pt1 1.69(4) . . . . ?
Cl3 Pt2 P1 Pt1 -175.69(4) . . . . ?
P2 Pt1 P1 C3 -125.73(15) . . . . ?
Cl2 Pt1 P1 C3 -132.4(2) . . . . ?
Cl1 Pt1 P1 C3 54.50(15) . . . . ?
P2 Pt1 P1 C1 123.55(15) . . . . ?
Cl2 Pt1 P1 C1 116.9(2) . . . . ?
Cl1 Pt1 P1 C1 -56.21(15) . . . . ?
P2 Pt1 P1 Pt2 -1.69(4) . . . . ?
Cl2 Pt1 P1 Pt2 -8.4(2) . . . . ?
Cl1 Pt1 P1 Pt2 178.54(4) . . . . ?
C3 P1 C1 N1 -53.8(3) . . . . ?
Pt2 P1 C1 N1 -170.6(2) . . . . ?
Pt1 P1 C1 N1 69.9(3) . . . . ?
P1 C1 N1 C2 40.3(5) . . . . ?
P1 C1 N1 C4 -131.2(3) . . . . ?
C1 N1 C2 N2 -4.9(7) . . . . ?
C4 N1 C2 N2 166.3(5) . . . . ?
N1 C2 N2 C3 -6.3(8) . . . . ?
N1 C2 N2 C11 168.5(5) . . . . ?
C2 N2 C3 P1 -21.3(6) . . . . ?
C11 N2 C3 P1 163.7(3) . . . . ?
C1 P1 C3 N2 46.2(3) . . . . ?
Pt2 P1 C3 N2 165.4(3) . . . . ?
Pt1 P1 C3 N2 -74.2(3) . . . . ?
C2 N1 C4 C5 126.2(4) . . . . ?
C1 N1 C4 C5 -62.0(5) . . . . ?
N1 C4 C5 C6 117.3(5) . . . . ?
N1 C4 C5 C10 -62.6(6) . . . . ?
C10 C5 C6 C7 -1.7(8) . . . . ?
C4 C5 C6 C7 178.5(5) . . . . ?
C5 C6 C7 C8 0.7(8) . . . . ?
C6 C7 C8 C9 0.3(9) . . . . ?
C7 C8 C9 C10 -0.2(10) . . . . ?
C6 C5 C10 C9 1.8(8) . . . . ?
C4 C5 C10 C9 -178.4(5) . . . . ?
C8 C9 C10 C5 -0.9(9) . . . . ?
C2 N2 C11 C12 130.0(4) . . . . ?
C3 N2 C11 C12 -54.8(5) . . . . ?
N2 C11 C12 C17 -54.8(6) . . . . ?
N2 C11 C12 C13 126.1(5) . . . . ?
C17 C12 C13 C14 0.2(7) . . . . ?
C11 C12 C13 C14 179.4(4) . . . . ?
C12 C13 C14 C15 -0.4(8) . . . . ?
C13 C14 C15 C16 1.4(8) . . . . ?
C14 C15 C16 C17 -2.2(9) . . . . ?
C13 C12 C17 C16 -1.1(8) . . . . ?
C11 C12 C17 C16 179.8(5) . . . . ?
C15 C16 C17 C12 2.1(9) . . . . ?
P1 Pt1 P2 C20 -126.66(17) . . . . ?
Cl2 Pt1 P2 C20 52.00(16) . . . . ?
P1 Pt1 P2 C18 125.90(17) . . . . ?
Cl2 Pt1 P2 C18 -55.43(17) . . . . ?
P1 Pt1 P2 Pt2 1.69(4) . . . . ?
Cl2 Pt1 P2 Pt2 -179.65(4) . . . . ?
P1 Pt2 P2 C20 123.34(16) . . . . ?
Cl4 Pt2 P2 C20 -57.26(16) . . . . ?
Cl3 Pt2 P2 C20 137.0(2) . . . . ?
P1 Pt2 P2 C18 -125.17(15) . . . . ?
Cl4 Pt2 P2 C18 54.23(15) . . . . ?
Cl3 Pt2 P2 C18 -111.5(2) . . . . ?
P1 Pt2 P2 Pt1 -1.70(4) . . . . ?
Cl4 Pt2 P2 Pt1 177.70(4) . . . . ?
Cl3 Pt2 P2 Pt1 11.9(2) . . . . ?
C20 P2 C18 N3 52.1(3) . . . . ?
Pt1 P2 C18 N3 169.3(3) . . . . ?
Pt2 P2 C18 N3 -71.8(3) . . . . ?
P2 C18 N3 C19 -38.9(5) . . . . ?
P2 C18 N3 C21 136.2(3) . . . . ?
C18 N3 C19 N4 5.2(8) . . . . ?
C21 N3 C19 N4 -169.9(5) . . . . ?
N3 C19 N4 C20 5.1(8) . . . . ?
N3 C19 N4 C28 -168.7(5) . . . . ?
C19 N4 C20 P2 21.3(6) . . . . ?
C28 N4 C20 P2 -164.9(3) . . . . ?
C18 P2 C20 N4 -44.5(3) . . . . ?
Pt1 P2 C20 N4 -162.2(3) . . . . ?
Pt2 P2 C20 N4 76.7(3) . . . . ?
C19 N3 C21 C22 -124.0(5) . . . . ?
C18 N3 C21 C22 60.6(5) . . . . ?
N3 C21 C22 C27 57.9(6) . . . . ?
N3 C21 C22 C23 -125.0(5) . . . . ?
C27 C22 C23 C24 -0.5(8) . . . . ?
C21 C22 C23 C24 -177.6(5) . . . . ?
C22 C23 C24 C25 1.1(9) . . . . ?
C23 C24 C25 C26 -1.7(9) . . . . ?
C24 C25 C26 C27 1.7(9) . . . . ?
C23 C22 C27 C26 0.4(8) . . . . ?
C21 C22 C27 C26 177.6(5) . . . . ?
C25 C26 C27 C22 -1.1(9) . . . . ?
C19 N4 C28 C29 -118.1(5) . . . . ?
C20 N4 C28 C29 67.6(6) . . . . ?
N4 C28 C29 C34 58.0(6) . . . . ?
N4 C28 C29 C30 -123.8(5) . . . . ?
C34 C29 C30 C31 2.2(7) . . . . ?
C28 C29 C30 C31 -176.1(5) . . . . ?
C29 C30 C31 C32 -2.0(9) . . . . ?
C30 C31 C32 C33 0.4(10) . . . . ?
C31 C32 C33 C34 0.9(11) . . . . ?
C32 C33 C34 C29 -0.6(10) . . . . ?
C30 C29 C34 C33 -0.9(8) . . . . ?
C28 C29 C34 C33 177.3(5) . . . . ?
P4 Pt3 P3 C37 -124.70(18) . . . . ?
Cl5 Pt3 P3 C37 57.19(18) . . . . ?
P4 Pt3 P3 C35 127.77(16) . . . . ?
Cl5 Pt3 P3 C35 -50.34(16) . . . . ?
P4 Pt3 P3 Pt4 1.67(4) . . . . ?
Cl5 Pt3 P3 Pt4 -176.44(4) . . . . ?
P4 Pt4 P3 C37 125.12(15) . . . . ?
Cl7 Pt4 P3 C37 -52.82(15) . . . . ?
Cl8 Pt4 P3 C37 125.3(2) . . . . ?
P4 Pt4 P3 C35 -123.74(15) . . . . ?
Cl7 Pt4 P3 C35 58.33(15) . . . . ?
Cl8 Pt4 P3 C35 -123.6(2) . . . . ?
P4 Pt4 P3 Pt3 -1.68(4) . . . . ?
Cl7 Pt4 P3 Pt3 -179.61(4) . . . . ?
Cl8 Pt4 P3 Pt3 -1.5(2) . . . . ?
C37 P3 C35 N5 46.2(3) . . . . ?
Pt3 P3 C35 N5 166.0(2) . . . . ?
Pt4 P3 C35 N5 -75.2(3) . . . . ?
P3 C35 N5 C36 -23.6(5) . . . . ?
P3 C35 N5 C38 160.6(3) . . . . ?
C35 N5 C36 N6 -4.1(7) . . . . ?
C38 N5 C36 N6 171.6(4) . . . . ?
N5 C36 N6 C37 -4.0(7) . . . . ?
N5 C36 N6 C45 171.0(4) . . . . ?
C36 N6 C37 P3 37.6(5) . . . . ?
C45 N6 C37 P3 -137.5(4) . . . . ?
C35 P3 C37 N6 -52.1(3) . . . . ?
Pt3 P3 C37 N6 -168.1(2) . . . . ?
Pt4 P3 C37 N6 71.0(3) . . . . ?
C36 N5 C38 C39 122.8(5) . . . . ?
C35 N5 C38 C39 -61.1(5) . . . . ?
N5 C38 C39 C40 -63.8(6) . . . . ?
N5 C38 C39 C44 116.9(5) . . . . ?
C44 C39 C40 C41 0.2(8) . . . . ?
C38 C39 C40 C41 -179.1(5) . . . . ?
C39 C40 C41 C42 1.4(9) . . . . ?
C40 C41 C42 C43 -2.3(10) . . . . ?
C41 C42 C43 C44 1.6(10) . . . . ?
C40 C39 C44 C43 -0.8(8) . . . . ?
C38 C39 C44 C43 178.5(5) . . . . ?
C42 C43 C44 C39 0.0(9) . . . . ?
C36 N6 C45 C46 120.4(5) . . . . ?
C37 N6 C45 C46 -64.3(5) . . . . ?
N6 C45 C46 C51 130.4(5) . . . . ?
N6 C45 C46 C47 -50.8(6) . . . . ?
C51 C46 C47 C48 1.2(8) . . . . ?
C45 C46 C47 C48 -177.7(5) . . . . ?
C46 C47 C48 C49 0.5(9) . . . . ?
C47 C48 C49 C50 -1.0(10) . . . . ?
C48 C49 C50 C51 -0.3(10) . . . . ?
C47 C46 C51 C50 -2.4(9) . . . . ?
C45 C46 C51 C50 176.5(5) . . . . ?
C49 C50 C51 C46 2.0(10) . . . . ?
P3 Pt4 P4 C54 127.71(17) . . . . ?
Cl8 Pt4 P4 C54 -52.25(17) . . . . ?
P3 Pt4 P4 C52 -125.07(16) . . . . ?
Cl8 Pt4 P4 C52 54.96(16) . . . . ?
P3 Pt4 P4 Pt3 1.67(4) . . . . ?
Cl8 Pt4 P4 Pt3 -178.29(4) . . . . ?
P3 Pt3 P4 C54 -127.81(14) . . . . ?
Cl6 Pt3 P4 C54 50.75(14) . . . . ?
Cl5 Pt3 P4 C54 -117.7(2) . . . . ?
P3 Pt3 P4 C52 120.86(15) . . . . ?
Cl6 Pt3 P4 C52 -60.57(15) . . . . ?
Cl5 Pt3 P4 C52 131.0(2) . . . . ?
P3 Pt3 P4 Pt4 -1.68(4) . . . . ?
Cl6 Pt3 P4 Pt4 176.89(4) . . . . ?
Cl5 Pt3 P4 Pt4 8.4(2) . . . . ?
C54 P4 C52 N7 -48.5(3) . . . . ?
Pt4 P4 C52 N7 -167.7(3) . . . . ?
Pt3 P4 C52 N7 73.1(3) . . . . ?
P4 C52 N7 C53 26.3(5) . . . . ?
P4 C52 N7 C55 -160.9(3) . . . . ?
C52 N7 C53 N8 3.7(7) . . . . ?
C55 N7 C53 N8 -169.1(5) . . . . ?
N7 C53 N8 C54 1.7(7) . . . . ?
N7 C53 N8 C62 -171.1(4) . . . . ?
C53 N8 C54 P4 -35.4(5) . . . . ?
C62 N8 C54 P4 137.5(3) . . . . ?
C52 P4 C54 N8 52.1(3) . . . . ?
Pt4 P4 C54 N8 168.1(2) . . . . ?
Pt3 P4 C54 N8 -71.4(3) . . . . ?
C53 N7 C55 C56 -131.3(5) . . . . ?
C52 N7 C55 C56 55.4(6) . . . . ?
N7 C55 C56 C61 -126.3(5) . . . . ?
N7 C55 C56 C57 53.9(6) . . . . ?
C61 C56 C57 C58 0.4(8) . . . . ?
C55 C56 C57 C58 -179.8(5) . . . . ?
C56 C57 C58 C59 0.0(9) . . . . ?
C57 C58 C59 C60 -1.3(9) . . . . ?
C58 C59 C60 C61 2.2(9) . . . . ?
C57 C56 C61 C60 0.6(8) . . . . ?
C55 C56 C61 C60 -179.2(5) . . . . ?
C59 C60 C61 C56 -1.9(9) . . . . ?
C53 N8 C62 C63 -127.8(4) . . . . ?
C54 N8 C62 C63 58.9(5) . . . . ?
N8 C62 C63 C64 58.4(6) . . . . ?
N8 C62 C63 C68 -122.6(5) . . . . ?
C68 C63 C64 C65 -0.3(7) . . . . ?
C62 C63 C64 C65 178.7(4) . . . . ?
C63 C64 C65 C66 0.1(8) . . . . ?
C64 C65 C66 C67 -0.4(9) . . . . ?
C65 C66 C67 C68 1.0(9) . . . . ?
C66 C67 C68 C63 -1.2(8) . . . . ?
C64 C63 C68 C67 0.8(7) . . . . ?
C62 C63 C68 C67 -178.2(5) . . . . ?

loop_
_platon_squeeze_void_nr
_platon_squeeze_void_average_x
_platon_squeeze_void_average_y
_platon_squeeze_void_average_z
_platon_squeeze_void_volume
_platon_squeeze_void_count_electrons
_platon_squeeze_void_content
1 -0.030 0.226 0.223 116 31 ' '
2 0.030 0.774 0.777 116 31 ' '
3 0.487 0.749 0.264 130 31 ' '
4 0.513 0.251 0.736 130 31 ' '
5 0.467 0.786 0.565 7 1 ' '
6 0.533 0.214 0.435 7 1 ' '
